data_4021919
loop_
_publ_author_name
'Byungman Kang'
'Min Kim'
'Junseong Lee'
'Youngkyu Do'
'Sukbok Chang'

_publ_section_title
;
 Trimanganese Complexes Bearing Bidentate Nitrogen Ligands as
 a Highly Efficient Catalyst Precursor in the Epoxidation of Alkenes
;
_journal_name_full 'Journal of Organic Chemistry'
_journal_page_first 6721
_journal_page_last 6727
_journal_paper_doi 10.1021/jo060709+
_journal_volume 71
_journal_year 2006
_chemical_formula_sum 'C40 H46 Mn3 N4 O12'
_chemical_formula_weight 939.63
_chemical_name_systematic
; 
 ? 
;
_space_group_IT_number 5
_symmetry_cell_setting monoclinic
_symmetry_space_group_name_Hall 'C 2y'
_symmetry_space_group_name_H-M 'C 1 2 1'
_atom_sites_solution_hydrogens geom
_atom_sites_solution_primary direct
_atom_sites_solution_secondary difmap
_audit_creation_method SHELXL-97
_cell_angle_alpha 90.00
_cell_angle_beta 98.503(11)
_cell_angle_gamma 90.00
_cell_formula_units_Z 4
_cell_length_a 25.460(8)
_cell_length_b 10.292(6)
_cell_length_c 16.264(6)
_cell_measurement_temperature 293(2)
_cell_volume 4215(3)
_computing_cell_refinement 'Bruker SMART'
_computing_data_collection 'Bruker SMART'
_computing_data_reduction 'Bruker SHELXTL'
_computing_molecular_graphics 'Bruker SHELXTL'
_computing_publication_material 'Bruker SHELXTL'
_computing_structure_refinement 'SHELXL-97 (Sheldrick, 1997)'
_computing_structure_solution 'SHELXS-97 (Sheldrick, 1990)'
_diffrn_ambient_temperature 293(2)
_diffrn_measured_fraction_theta_full 0.918
_diffrn_measured_fraction_theta_max 0.918
_diffrn_measurement_device_type 'CCD area detector'
_diffrn_measurement_method 'phi and omega scans'
_diffrn_radiation_monochromator graphite
_diffrn_radiation_source 'fine-focus sealed tube'
_diffrn_radiation_type MoK\a
_diffrn_radiation_wavelength 0.71073
_diffrn_reflns_av_R_equivalents 0.0336
_diffrn_reflns_av_sigmaI/netI 0.0408
_diffrn_reflns_limit_h_max 33
_diffrn_reflns_limit_h_min -31
_diffrn_reflns_limit_k_max 13
_diffrn_reflns_limit_k_min -13
_diffrn_reflns_limit_l_max 20
_diffrn_reflns_limit_l_min -21
_diffrn_reflns_number 12649
_diffrn_reflns_theta_full 28.16
_diffrn_reflns_theta_max 28.16
_diffrn_reflns_theta_min 1.27
_exptl_absorpt_coefficient_mu 0.951
_exptl_absorpt_correction_type none
_exptl_crystal_density_diffrn 1.481
_exptl_crystal_density_method 'not measured'
_exptl_crystal_F_000 1940
_refine_diff_density_max 0.249
_refine_diff_density_min -0.418
_refine_diff_density_rms 0.052
_refine_ls_abs_structure_details 'Flack H D (1983), Acta Cryst. A39, 876-881'
_refine_ls_abs_structure_Flack 0.02(2)
_refine_ls_extinction_method none
_refine_ls_goodness_of_fit_ref 1.025
_refine_ls_hydrogen_treatment mixed
_refine_ls_matrix_type full
_refine_ls_number_parameters 680
_refine_ls_number_reflns 7841
_refine_ls_number_restraints 1
_refine_ls_restrained_S_all 1.025
_refine_ls_R_factor_all 0.0553
_refine_ls_R_factor_gt 0.0414
_refine_ls_shift/su_max 0.218
_refine_ls_shift/su_mean 0.013
_refine_ls_structure_factor_coef Fsqd
_refine_ls_weighting_details 'calc w=1/[\s^2^(Fo^2^)+(0.0478P)^2^+1.8988P] where P=(Fo^2^+2Fc^2^)/3'
_refine_ls_weighting_scheme calc
_refine_ls_wR_factor_gt 0.0964
_refine_ls_wR_factor_ref 0.1041
_reflns_number_gt 6340
_reflns_number_total 7841
_reflns_threshold_expression >2sigma(I)
_cod_data_source_file jo060709+si20060619_022450.cif
_cod_depositor_comments
;
The following automatic conversions were performed:
'_symmetry_cell_setting' value 'Monoclinic' changed to 'monoclinic'
according to '/home/saulius/struct/CIF-dictionaries/cif_core.dic'
dictionary named 'cif_core.dic' version 2.4.1 from 2010-06-29.

Automatic conversion script
Id: cif_fix_enum 1527 2010-12-29 10:47:43Z saulius 
;
_cod_original_sg_symbol_H-M 'C 2'
_cod_database_code 4021919

loop_
_symmetry_equiv_pos_as_xyz
'x, y, z'
'-x, y, -z'
'x+1/2, y+1/2, z'
'-x+1/2, y+1/2, -z'

loop_
_atom_site_label
_atom_site_type_symbol
_atom_site_fract_x
_atom_site_fract_y
_atom_site_fract_z
_atom_site_U_iso_or_equiv
_atom_site_adp_type
_atom_site_occupancy
_atom_site_symmetry_multiplicity
_atom_site_calc_flag
_atom_site_refinement_flags
Mn1 Mn 0.13982(2) 0.95738(7) 0.07398(4) 0.04581(19) Uani 1 1 d .
O5 O -0.01978(14) 0.8368(5) -0.0908(3) 0.0719(12) Uani 1 1 d .
O6 O -0.02818(13) 1.1341(5) -0.0872(2) 0.0666(10) Uani 1 1 d .
O4 O 0.11362(13) 1.1184(5) 0.1353(2) 0.0627(10) Uani 1 1 d .
C19 C 0.0688(2) 1.1675(5) 0.1321(3) 0.0508(13) Uani 1 1 d .
C20 C 0.0649(4) 1.2783(10) 0.1907(6) 0.093(3) Uani 1 1 d .
H20A H 0.102(4) 1.246(11) 0.257(6) 0.22(4) Uiso 1 1 d .
H20B H 0.090(4) 1.312(13) 0.197(7) 0.17(5) Uiso 1 1 d .
H20C H 0.0375(19) 1.323(5) 0.181(3) 0.049(13) Uiso 1 1 d .
O3 O 0.10475(13) 0.8182(5) 0.1385(2) 0.0623(11) Uani 1 1 d .
C17 C 0.0573(2) 0.7872(6) 0.1359(3) 0.0520(13) Uani 1 1 d .
C18 C 0.0462(2) 0.6784(7) 0.1925(4) 0.0675(18) Uani 1 1 d .
H18A H 0.006(2) 0.663(6) 0.191(3) 0.072(15) Uiso 1 1 d .
H18B H 0.0562(18) 0.593(5) 0.167(3) 0.056(13) Uiso 1 1 d .
H18C H 0.0649(18) 0.701(5) 0.250(3) 0.072(15) Uiso 1 1 d .
O1 O 0.08137(12) 0.9832(4) -0.03755(19) 0.0480(8) Uani 1 1 d .
C15 C 0.10973(17) 1.0580(5) -0.0735(3) 0.0469(12) Uani 1 1 d .
O2 O 0.15615(13) 1.0829(4) -0.0405(2) 0.0615(10) Uani 1 1 d .
C16 C 0.0874(2) 1.1178(9) -0.1537(3) 0.0707(17) Uani 1 1 d .
H16A H 0.106(2) 1.132(6) -0.191(3) 0.089(18) Uiso 1 1 d .
H16B H 0.057(2) 1.103(6) -0.166(3) 0.073(17) Uiso 1 1 d .
N1 N 0.21602(14) 0.9804(5) 0.1607(2) 0.0484(10) Uani 1 1 d .
C1 C 0.2235(2) 1.0626(7) 0.2244(3) 0.0616(14) Uani 1 1 d .
H1 H 0.1927(18) 1.129(6) 0.223(3) 0.070(14) Uiso 1 1 d .
C2 C 0.2692(2) 1.0650(7) 0.2821(3) 0.0667(15) Uani 1 1 d .
H2 H 0.2733 1.1252 0.3252 0.080 Uiso 1 1 calc R
C3 C 0.3079(2) 0.9778(8) 0.2744(3) 0.0664(16) Uani 1 1 d .
H3 H 0.3366(17) 0.997(5) 0.319(3) 0.064(14) Uiso 1 1 d .
C4 C 0.30123(18) 0.8926(6) 0.2097(3) 0.0554(13) Uani 1 1 d .
H4 H 0.3267(15) 0.826(5) 0.203(2) 0.046(11) Uiso 1 1 d .
C5 C 0.25478(16) 0.8975(5) 0.1538(3) 0.0446(11) Uani 1 1 d .
C6 C 0.24550(17) 0.8074(5) 0.0838(3) 0.0482(11) Uani 1 1 d .
N2 N 0.20110(14) 0.8066(4) 0.0350(2) 0.0451(9) Uani 1 1 d .
C7 C 0.19655(19) 0.7138(5) -0.0350(3) 0.0557(12) Uani 1 1 d .
H7 H 0.2297(16) 0.667(5) -0.036(2) 0.058(12) Uiso 1 1 d .
C8 C 0.15503(18) 0.6157(6) -0.0251(3) 0.0532(12) Uani 1 1 d .
C9 C 0.1014(2) 0.6412(8) -0.0441(4) 0.0714(16) Uani 1 1 d .
H9 H 0.097(2) 0.754(7) -0.065(4) 0.11(2) Uiso 1 1 d .
C14 C 0.1859(3) 0.7879(7) -0.1154(3) 0.0762(16) Uani 1 1 d .
H14A H 0.187(2) 0.741(6) -0.158(3) 0.079(17) Uiso 1 1 d .
H14B H 0.155(2) 0.819(6) -0.119(3) 0.070(18) Uiso 1 1 d .
H14C H 0.2232(18) 0.822(5) -0.120(3) 0.059(12) Uiso 1 1 d .
C10 C 0.0662(3) 0.5428(11) -0.0378(6) 0.096(3) Uani 1 1 d .
H10 H 0.039(2) 0.557(7) -0.045(4) 0.09(2) Uiso 1 1 d .
C11 C 0.0820(4) 0.4235(10) -0.0118(5) 0.091(2) Uani 1 1 d .
H11 H 0.056(2) 0.366(7) -0.007(3) 0.074(17) Uiso 1 1 d .
C12 C 0.1329(4) 0.3976(8) 0.0075(5) 0.083(2) Uani 1 1 d .
H12 H 0.141(3) 0.345(10) 0.038(4) 0.13(3) Uiso 1 1 d .
C13 C 0.1702(2) 0.4927(6) 0.0013(3) 0.0594(14) Uani 1 1 d .
H13 H 0.2064(17) 0.484(5) 0.015(3) 0.044(12) Uiso 1 1 d .
Mn2 Mn 0.0000 0.98427(10) 0.0000 0.0449(4) Uani 0.987(4) 2 d SP
Mn3 Mn 0.63532(2) 0.62865(7) 0.58151(4) 0.04420(18) Uani 1 1 d .
O11 O 0.60236(13) 0.7721(4) 0.6457(2) 0.0601(10) Uani 1 1 d .
O9 O 0.61108(13) 0.4662(5) 0.6421(2) 0.0661(11) Uani 1 1 d .
C37 C 0.5657(2) 0.4194(6) 0.6363(3) 0.0523(13) Uani 1 1 d .
O10 O 0.52687(13) 0.4581(5) 0.5879(2) 0.0661(10) Uani 1 1 d .
O12 O 0.51794(15) 0.7560(5) 0.5914(3) 0.0685(12) Uani 1 1 d .
C39 C 0.55496(19) 0.8048(6) 0.6390(3) 0.0461(12) Uani 1 1 d .
C40 C 0.5420(3) 0.9133(7) 0.6931(5) 0.0703(19) Uani 1 1 d .
H40A H 0.553(6) 0.978(19) 0.633(10) 0.37(9) Uiso 1 1 d .
H40B H 0.508(3) 0.913(8) 0.713(4) 0.12(2) Uiso 1 1 d .
H40C H 0.568(3) 0.957(9) 0.722(4) 0.12(3) Uiso 1 1 d .
C38 C 0.5581(3) 0.3066(9) 0.6905(5) 0.083(2) Uani 1 1 d .
H38A H 0.585(3) 0.248(11) 0.696(5) 0.15(4) Uiso 1 1 d .
H38B H 0.529(3) 0.240(10) 0.667(5) 0.17(4) Uiso 1 1 d .
H38C H 0.552(2) 0.347(6) 0.739(3) 0.075(18) Uiso 1 1 d .
O7 O 0.65642(13) 0.5067(4) 0.4609(2) 0.0628(10) Uani 1 1 d .
C35 C 0.61098(18) 0.5328(5) 0.4285(3) 0.0471(12) Uani 1 1 d .
O8 O 0.58173(11) 0.6054(4) 0.46670(18) 0.0487(8) Uani 1 1 d .
C36 C 0.5886(2) 0.4848(8) 0.3449(3) 0.0767(19) Uani 1 1 d .
H36A H 0.6135 0.4999 0.3071 0.115 Uiso 1 1 calc R
H36B H 0.5561 0.5299 0.3257 0.115 Uiso 1 1 calc R
H36C H 0.5817 0.3933 0.3477 0.115 Uiso 1 1 calc R
N3 N 0.69273(17) 0.7708(5) 0.5334(2) 0.0505(10) Uani 1 1 d .
C21 C 0.7213(2) 0.5464(6) 0.7348(3) 0.0562(13) Uani 1 1 d .
H21 H 0.6940(16) 0.496(5) 0.741(2) 0.046(12) Uiso 1 1 d .
C22 C 0.7679(2) 0.5507(7) 0.7877(3) 0.0643(15) Uani 1 1 d .
H22 H 0.7730(17) 0.490(5) 0.829(3) 0.065(14) Uiso 1 1 d .
C23 C 0.80700(19) 0.6309(8) 0.7725(3) 0.0630(14) Uani 1 1 d .
H23 H 0.8385(15) 0.642(5) 0.813(2) 0.055(12) Uiso 1 1 d .
C24 C 0.7987(2) 0.7062(7) 0.7031(4) 0.0605(14) Uani 1 1 d .
H24 H 0.815(2) 0.747(7) 0.679(3) 0.09(2) Uiso 1 1 d .
C25 C 0.75026(16) 0.7009(5) 0.6514(3) 0.0464(11) Uani 1 1 d .
C26 C 0.73795(18) 0.7783(5) 0.5756(3) 0.0490(12) Uani 1 1 d .
H26 H 0.7682(10) 0.838(3) 0.5714(15) 0.010(6) Uiso 1 1 d .
N4 N 0.71206(12) 0.6199(5) 0.6678(2) 0.0438(8) Uani 1 1 d .
C27 C 0.6786(2) 0.8408(5) 0.4549(3) 0.0581(12) Uani 1 1 d .
H27 H 0.662(2) 0.764(7) 0.401(3) 0.098(19) Uiso 1 1 d .
C34 C 0.7259(2) 0.8689(6) 0.4087(3) 0.0860(17) Uani 1 1 d .
C28 C 0.64642(18) 0.9611(6) 0.4685(3) 0.0491(11) Uani 1 1 d .
C29 C 0.6703(2) 1.0713(6) 0.5019(4) 0.0599(14) Uani 1 1 d .
H29 H 0.706(2) 1.077(6) 0.524(3) 0.072(18) Uiso 1 1 d .
C30 C 0.6399(3) 1.1786(7) 0.5117(4) 0.0734(17) Uani 1 1 d .
H30 H 0.6550(18) 1.248(6) 0.526(3) 0.055(14) Uiso 1 1 d .
C31 C 0.5863(3) 1.1771(9) 0.4870(4) 0.089(2) Uani 1 1 d .
H31 H 0.570(3) 1.252(8) 0.490(4) 0.11(2) Uiso 1 1 d .
C32 C 0.5629(3) 1.0638(11) 0.4572(5) 0.103(3) Uani 1 1 d .
H32 H 0.5262 1.0593 0.4430 0.123 Uiso 1 1 calc R
C33 C 0.5933(2) 0.9572(10) 0.4481(4) 0.0817(19) Uani 1 1 d .
H33 H 0.5808(17) 0.879(5) 0.432(3) 0.049(12) Uiso 1 1 d .
Mn4 Mn 0.5000 0.60626(10) 0.5000 0.0432(3) Uani 0.991(3) 2 d SP

loop_
_atom_site_aniso_label
_atom_site_aniso_U_11
_atom_site_aniso_U_22
_atom_site_aniso_U_33
_atom_site_aniso_U_23
_atom_site_aniso_U_13
_atom_site_aniso_U_12
Mn1 0.0368(3) 0.0445(5) 0.0553(4) 0.0044(3) 0.0038(3) 0.0023(3)
O5 0.048(2) 0.067(3) 0.096(3) -0.022(3) -0.003(2) 0.003(2)
O6 0.0475(18) 0.061(3) 0.091(2) 0.020(3) 0.0091(18) -0.003(2)
O4 0.0514(18) 0.055(3) 0.079(2) -0.008(2) 0.0016(16) 0.007(2)
C19 0.052(3) 0.045(4) 0.055(3) -0.008(2) 0.008(2) -0.001(2)
C20 0.075(5) 0.079(6) 0.123(7) -0.030(5) 0.013(5) 0.022(5)
O3 0.0462(19) 0.062(3) 0.079(2) 0.023(2) 0.0118(17) 0.0037(18)
C17 0.052(3) 0.041(3) 0.064(3) 0.007(2) 0.013(2) 0.009(2)
C18 0.057(3) 0.068(5) 0.079(4) 0.012(3) 0.016(3) -0.003(3)
O1 0.0438(15) 0.042(2) 0.0589(18) 0.0012(16) 0.0086(14) -0.0034(15)
C15 0.043(2) 0.042(3) 0.059(3) 0.001(2) 0.015(2) 0.005(2)
O2 0.0449(18) 0.061(3) 0.078(2) 0.006(2) 0.0051(17) -0.0087(17)
C16 0.063(3) 0.089(5) 0.061(3) 0.021(3) 0.010(3) 0.002(4)
N1 0.0437(18) 0.049(3) 0.0512(19) 0.0027(18) 0.0039(16) 0.0040(18)
C1 0.052(3) 0.069(4) 0.060(3) -0.013(3) -0.004(2) 0.010(2)
C2 0.062(3) 0.070(4) 0.062(3) -0.014(3) -0.008(2) 0.002(3)
C3 0.057(3) 0.077(5) 0.060(3) 0.005(3) -0.007(3) -0.002(3)
C4 0.041(2) 0.061(4) 0.064(3) 0.016(3) 0.011(2) 0.008(2)
C5 0.037(2) 0.043(3) 0.054(2) 0.008(2) 0.0092(19) 0.0038(18)
C6 0.041(2) 0.043(3) 0.063(3) 0.014(2) 0.014(2) 0.002(2)
N2 0.044(2) 0.036(2) 0.056(2) 0.0019(17) 0.0114(17) 0.0031(16)
C7 0.057(3) 0.045(3) 0.069(3) -0.009(2) 0.019(2) -0.002(2)
C8 0.057(2) 0.052(3) 0.050(2) -0.006(2) 0.0064(19) 0.006(2)
C9 0.067(3) 0.055(4) 0.092(4) 0.012(3) 0.011(3) 0.004(3)
C14 0.100(5) 0.075(4) 0.057(3) -0.006(3) 0.024(3) -0.011(4)
C10 0.060(4) 0.105(7) 0.121(6) 0.014(5) 0.006(4) -0.009(4)
C11 0.103(6) 0.073(6) 0.100(5) -0.011(4) 0.021(4) -0.035(5)
C12 0.135(7) 0.041(4) 0.073(4) 0.004(3) 0.019(4) 0.000(4)
C13 0.078(4) 0.047(3) 0.052(3) -0.002(2) 0.007(3) 0.016(3)
Mn2 0.0326(5) 0.0396(7) 0.0613(6) 0.000 0.0028(4) 0.000
Mn3 0.0369(3) 0.0453(5) 0.0491(3) 0.0010(3) 0.0018(3) -0.0036(3)
O11 0.0430(19) 0.062(3) 0.076(2) -0.016(2) 0.0095(17) -0.0018(18)
O9 0.0553(19) 0.073(3) 0.0650(19) 0.018(2) -0.0068(16) -0.023(2)
C37 0.056(3) 0.043(4) 0.057(3) 0.001(2) 0.005(2) -0.006(2)
O10 0.0481(18) 0.067(3) 0.082(2) 0.025(2) 0.0054(17) 0.004(2)
O12 0.055(2) 0.060(3) 0.086(3) -0.026(2) -0.0036(19) -0.001(2)
C39 0.046(3) 0.043(3) 0.049(3) -0.002(2) 0.006(2) -0.001(2)
C40 0.067(4) 0.059(5) 0.086(4) -0.030(3) 0.017(3) -0.002(3)
C38 0.078(4) 0.074(6) 0.089(5) 0.047(4) -0.008(4) -0.021(4)
O7 0.0472(18) 0.050(3) 0.088(2) -0.0088(19) -0.0006(18) 0.0098(16)
C35 0.052(3) 0.046(3) 0.044(2) 0.003(2) 0.009(2) 0.000(2)
O8 0.0416(15) 0.054(3) 0.0505(16) -0.0085(17) 0.0067(13) -0.0032(16)
C36 0.076(3) 0.095(6) 0.059(3) -0.022(3) 0.012(3) 0.001(4)
N3 0.059(2) 0.041(3) 0.053(2) 0.0027(18) 0.0146(18) 0.0021(18)
C21 0.051(3) 0.060(3) 0.056(3) 0.003(2) 0.004(2) -0.008(2)
C22 0.064(3) 0.074(4) 0.050(3) 0.002(3) -0.006(2) -0.006(3)
C23 0.048(2) 0.073(4) 0.061(3) -0.014(3) -0.011(2) -0.006(3)
C24 0.044(3) 0.063(4) 0.074(3) -0.009(3) 0.007(3) -0.014(3)
C25 0.040(2) 0.045(3) 0.054(2) -0.009(2) 0.0064(19) 0.001(2)
C26 0.043(2) 0.041(3) 0.067(3) 0.001(2) 0.018(2) -0.006(2)
N4 0.0375(16) 0.045(2) 0.0482(17) 0.0012(18) 0.0039(14) -0.0029(18)
C27 0.078(3) 0.045(3) 0.054(2) 0.006(2) 0.020(2) 0.004(2)
C34 0.110(4) 0.072(4) 0.088(4) 0.021(3) 0.055(3) 0.013(3)
C28 0.059(3) 0.040(3) 0.049(2) 0.009(2) 0.0084(19) 0.001(2)
C29 0.060(3) 0.051(4) 0.068(3) 0.007(2) 0.007(3) -0.005(2)
C30 0.089(4) 0.045(4) 0.088(4) -0.008(3) 0.017(3) -0.003(3)
C31 0.105(6) 0.075(6) 0.085(4) -0.007(4) 0.011(4) 0.044(4)
C32 0.061(4) 0.118(8) 0.123(6) -0.036(5) -0.006(4) 0.021(4)
C33 0.063(3) 0.068(5) 0.113(5) -0.018(4) 0.005(3) -0.004(3)
Mn4 0.0322(5) 0.0426(8) 0.0530(5) 0.000 0.0003(4) 0.000

loop_
_atom_type_symbol
_atom_type_description
_atom_type_scat_dispersion_real
_atom_type_scat_dispersion_imag
_atom_type_scat_source
C C 0.0033 0.0016 'International Tables Vol C Tables 4.2.6.8 and 6.1.1.4'
H H 0.0000 0.0000 'International Tables Vol C Tables 4.2.6.8 and 6.1.1.4'
N N 0.0061 0.0033 'International Tables Vol C Tables 4.2.6.8 and 6.1.1.4'
O O 0.0106 0.0060 'International Tables Vol C Tables 4.2.6.8 and 6.1.1.4'
Mn Mn 0.3368 0.7283 'International Tables Vol C Tables 4.2.6.8 and 6.1.1.4'

loop_
_geom_angle_atom_site_label_1
_geom_angle_atom_site_label_2
_geom_angle_atom_site_label_3
_geom_angle
_geom_angle_site_symmetry_1
_geom_angle_site_symmetry_3
O3 Mn1 O4 96.63(15) . .
O3 Mn1 O1 102.37(14) . .
O4 Mn1 O1 94.22(14) . .
O3 Mn1 N1 98.84(16) . .
O4 Mn1 N1 85.60(15) . .
O1 Mn1 N1 158.66(13) . .
O3 Mn1 O2 157.99(15) . .
O4 Mn1 O2 92.78(16) . .
O1 Mn1 O2 56.98(12) . .
N1 Mn1 O2 101.69(13) . .
O3 Mn1 N2 91.90(15) . .
O4 Mn1 N2 157.08(14) . .
O1 Mn1 N2 104.70(13) . .
N1 Mn1 N2 72.06(15) . .
O2 Mn1 N2 86.97(13) . .
C17 O5 Mn2 142.8(4) 2 .
C19 O6 Mn2 140.1(4) 2 .
C19 O4 Mn1 131.1(4) . .
O6 C19 O4 126.9(5) 2 .
O6 C19 C20 117.6(6) 2 .
O4 C19 C20 115.5(6) . .
C17 O3 Mn1 130.9(4) . .
O5 C17 O3 125.4(5) 2 .
O5 C17 C18 118.5(5) 2 .
O3 C17 C18 116.1(5) . .
C15 O1 Mn1 95.3(3) . .
C15 O1 Mn2 137.7(3) . .
Mn1 O1 Mn2 108.50(12) . .
O2 C15 O1 119.8(4) . .
O2 C15 C16 120.6(5) . .
O1 C15 C16 119.5(5) . .
C15 O2 Mn1 87.7(3) . .
C5 N1 C1 117.0(4) . .
C5 N1 Mn1 117.8(4) . .
C1 N1 Mn1 124.8(3) . .
N1 C1 C2 123.4(5) . .
C3 C2 C1 118.5(6) . .
C2 C3 C4 119.3(5) . .
C3 C4 C5 118.8(5) . .
N1 C5 C4 123.0(5) . .
N1 C5 C6 116.1(4) . .
C4 C5 C6 120.9(5) . .
N2 C6 C5 120.9(4) . .
C6 N2 C7 116.3(4) . .
C6 N2 Mn1 112.9(3) . .
C7 N2 Mn1 130.9(3) . .
N2 C7 C8 109.4(4) . .
N2 C7 C14 109.0(4) . .
C8 C7 C14 113.5(5) . .
C13 C8 C9 117.9(6) . .
C13 C8 C7 119.2(5) . .
C9 C8 C7 122.8(6) . .
C10 C9 C8 118.8(8) . .
C11 C10 C9 122.1(8) . .
C12 C11 C10 120.0(8) . .
C11 C12 C13 120.3(8) . .
C8 C13 C12 120.9(6) . .
O5 Mn2 O5 88.8(3) . 2
O5 Mn2 O6 173.83(14) . 2
O5 Mn2 O6 91.86(17) 2 2
O5 Mn2 O6 91.86(17) . .
O5 Mn2 O6 173.83(14) 2 .
O6 Mn2 O6 88.1(3) 2 .
O5 Mn2 O1 92.97(13) . 2
O5 Mn2 O1 86.61(13) 2 2
O6 Mn2 O1 93.19(12) 2 2
O6 Mn2 O1 87.23(12) . 2
O5 Mn2 O1 86.61(13) . .
O5 Mn2 O1 92.97(13) 2 .
O6 Mn2 O1 87.23(12) 2 .
O6 Mn2 O1 93.19(12) . .
O1 Mn2 O1 179.41(19) 2 .
O11 Mn3 O9 99.47(15) . .
O11 Mn3 O8 105.39(14) . .
O9 Mn3 O8 97.31(14) . .
O11 Mn3 N4 95.43(16) . .
O9 Mn3 N4 87.89(15) . .
O8 Mn3 N4 157.31(12) . .
O11 Mn3 N3 92.50(16) . .
O9 Mn3 N3 157.80(16) . .
O8 Mn3 N3 97.44(14) . .
N4 Mn3 N3 72.33(15) . .
O11 Mn3 O7 157.88(15) . .
O9 Mn3 O7 94.77(16) . .
O8 Mn3 O7 55.71(12) . .
N4 Mn3 O7 101.97(13) . .
N3 Mn3 O7 80.05(14) . .
C39 O11 Mn3 127.9(4) . .
C37 O9 Mn3 127.8(4) . .
O10 C37 O9 124.8(5) . .
O10 C37 C38 117.9(5) . .
O9 C37 C38 117.3(5) . .
C37 O10 Mn4 143.6(4) . .
C39 O12 Mn4 142.4(4) . .
O12 C39 O11 125.9(5) . .
O12 C39 C40 117.5(5) . .
O11 C39 C40 116.7(5) . .
C35 O7 Mn3 85.9(3) . .
O7 C35 O8 119.9(4) . .
O7 C35 C36 122.2(5) . .
O8 C35 C36 118.0(4) . .
C35 O8 Mn3 98.4(3) . .
C35 O8 Mn4 138.8(3) . .
Mn3 O8 Mn4 106.46(12) . .
C26 N3 C27 122.3(4) . .
C26 N3 Mn3 115.8(3) . .
C27 N3 Mn3 121.7(3) . .
N4 C21 C22 122.4(5) . .
C23 C22 C21 120.3(6) . .
C22 C23 C24 118.3(5) . .
C23 C24 C25 119.7(5) . .
N4 C25 C24 120.7(5) . .
N4 C25 C26 115.9(4) . .
C24 C25 C26 123.4(5) . .
N3 C26 C25 119.5(4) . .
C21 N4 C25 118.5(4) . .
C21 N4 Mn3 125.1(3) . .
C25 N4 Mn3 116.3(3) . .
N3 C27 C28 110.0(4) . .
N3 C27 C34 114.1(4) . .
C28 C27 C34 113.3(4) . .
C33 C28 C29 119.8(6) . .
C33 C28 C27 118.9(6) . .
C29 C28 C27 121.3(5) . .
C28 C29 C30 119.4(6) . .
C31 C30 C29 120.9(7) . .
C30 C31 C32 118.6(7) . .
C33 C32 C31 120.2(7) . .
C28 C33 C32 121.0(8) . .
O10 Mn4 O10 88.7(3) 2_656 .
O10 Mn4 O12 173.49(15) 2_656 .
O10 Mn4 O12 91.99(17) . .
O10 Mn4 O12 91.99(17) 2_656 2_656
O10 Mn4 O12 173.49(15) . 2_656
O12 Mn4 O12 88.0(3) . 2_656
O10 Mn4 O8 93.03(13) 2_656 .
O10 Mn4 O8 86.65(13) . .
O12 Mn4 O8 93.47(14) . .
O12 Mn4 O8 86.85(14) 2_656 .
O10 Mn4 O8 86.65(13) 2_656 2_656
O10 Mn4 O8 93.03(13) . 2_656
O12 Mn4 O8 86.85(14) . 2_656
O12 Mn4 O8 93.47(13) 2_656 2_656
O8 Mn4 O8 179.6(2) . 2_656

loop_
_geom_bond_atom_site_label_1
_geom_bond_atom_site_label_2
_geom_bond_distance
_geom_bond_site_symmetry_2
Mn1 O3 2.056(4) .
Mn1 O4 2.094(4) .
Mn1 O1 2.186(3) .
Mn1 N1 2.236(4) .
Mn1 O2 2.353(4) .
Mn1 N2 2.353(4) .
O5 C17 1.226(6) 2
O5 Mn2 2.126(5) .
O6 C19 1.225(6) 2
O6 Mn2 2.145(4) .
O4 C19 1.241(6) .
C19 O6 1.225(6) 2
C19 C20 1.499(9) .
O3 C17 1.245(6) .
C17 O5 1.226(6) 2
C17 C18 1.502(8) .
O1 C15 1.257(5) .
O1 Mn2 2.245(3) .
C15 O2 1.250(6) .
C15 C16 1.478(7) .
N1 C5 1.322(6) .
N1 C1 1.329(7) .
C1 C2 1.382(8) .
C2 C3 1.351(9) .
C3 C4 1.360(9) .
C4 C5 1.382(6) .
C5 C6 1.461(7) .
C6 N2 1.281(6) .
N2 C7 1.477(6) .
C7 C8 1.488(7) .
C7 C14 1.504(8) .
C8 C13 1.373(9) .
C8 C9 1.379(7) .
C9 C10 1.367(11) .
C10 C11 1.341(12) .
C11 C12 1.315(12) .
C12 C13 1.376(10) .
Mn2 O5 2.126(5) 2
Mn2 O6 2.145(4) 2
Mn2 O1 2.245(3) 2
Mn3 O11 2.057(4) .
Mn3 O9 2.080(4) .
Mn3 O8 2.157(3) .
Mn3 N4 2.233(3) .
Mn3 N3 2.286(4) .
Mn3 O7 2.453(4) .
O11 C39 1.242(6) .
O9 C37 1.243(6) .
C37 O10 1.234(6) .
C37 C38 1.487(8) .
O10 Mn4 2.133(4) .
O12 C39 1.235(6) .
O12 Mn4 2.143(4) .
C39 C40 1.488(8) .
O7 C35 1.228(6) .
C35 O8 1.279(6) .
C35 C36 1.479(7) .
O8 Mn4 2.226(3) .
N3 C26 1.252(6) .
N3 C27 1.465(6) .
C21 N4 1.318(7) .
C21 C22 1.359(8) .
C22 C23 1.345(9) .
C23 C24 1.359(9) .
C24 C25 1.388(7) .
C25 N4 1.338(6) .
C25 C26 1.462(7) .
C27 C28 1.518(8) .
C27 C34 1.538(6) .
C28 C33 1.346(8) .
C28 C29 1.361(8) .
C29 C30 1.371(9) .
C30 C31 1.366(10) .
C31 C32 1.365(12) .
C32 C33 1.362(13) .
Mn4 O10 2.133(4) 2_656
Mn4 O12 2.143(4) 2_656
Mn4 O8 2.226(3) 2_656
